data_4511125
loop_
_publ_author_name
'Zhang, Lai-Ping'
'Ma, Jian-Fang'
'Yang, Jin'
'Liu, Ying-Ying'
'Wei, Guo-Hua'

_publ_section_title
;
 1D, 2D, and 3D Metal&#x2212;Organic Frameworks Based on Bis(imidazole)
 Ligands and Polycarboxylates: Syntheses, Structures, and Photoluminescent
 Properties
;
_journal_issue 11
_journal_name_full 'Crystal Growth &amp; Design'
_journal_page_first 4660
_journal_paper_doi 10.1021/cg900460k
_journal_volume 9
_journal_year 2009
_chemical_formula_moiety 'C15 H17 Cd N4 O6'
_chemical_formula_sum 'C15 H17 Cd N4 O6'
_chemical_formula_weight 461.73
_chemical_name_systematic
;
 ?
;
_space_group_IT_number 15
_symmetry_cell_setting monoclinic
_symmetry_space_group_name_Hall '-C 2yc'
_symmetry_space_group_name_H-M 'C 1 2/c 1'
_atom_sites_solution_hydrogens geom
_atom_sites_solution_primary direct
_atom_sites_solution_secondary difmap
_audit_creation_method SHELXL-97
_cell_angle_alpha 90.00
_cell_angle_beta 132.018(14)
_cell_angle_gamma 90.00
_cell_formula_units_Z 8
_cell_length_a 23.590(11)
_cell_length_b 11.164(4)
_cell_length_c 16.943(7)
_cell_measurement_reflns_used 3787
_cell_measurement_temperature 293(2)
_cell_measurement_theta_max 27.5
_cell_measurement_theta_min 3.1
_cell_volume 3315(2)
_computing_cell_refinement PROCESS-AUTO
_computing_data_collection PROCESS-AUTO
_computing_data_reduction PROCESS-AUTO
_computing_structure_refinement 'SHELXL-97 (Sheldrick, 1997)'
_computing_structure_solution 'SHELXS-97 (Sheldrick, 1997)'
_diffrn_ambient_temperature 293(2)
_diffrn_detector_area_resol_mean 10.0
_diffrn_measured_fraction_theta_full 0.991
_diffrn_measured_fraction_theta_max 0.993
_diffrn_measurement_device_type 'Rigaku RAXIS-RAPID'
_diffrn_measurement_method '\w scan'
_diffrn_radiation_monochromator graphite
_diffrn_radiation_source 'fine-focus sealed tube'
_diffrn_radiation_type MoK\a
_diffrn_radiation_wavelength 0.71073
_diffrn_reflns_av_R_equivalents 0.0658
_diffrn_reflns_av_sigmaI/netI 0.0561
_diffrn_reflns_limit_h_max 29
_diffrn_reflns_limit_h_min -30
_diffrn_reflns_limit_k_max 14
_diffrn_reflns_limit_k_min -14
_diffrn_reflns_limit_l_max 21
_diffrn_reflns_limit_l_min -21
_diffrn_reflns_number 15764
_diffrn_reflns_theta_full 25.00
_diffrn_reflns_theta_max 27.47
_diffrn_reflns_theta_min 3.13
_exptl_absorpt_coefficient_mu 1.360
_exptl_absorpt_correction_T_max 0.835
_exptl_absorpt_correction_T_min 0.810
_exptl_absorpt_correction_type multi-scan
_exptl_absorpt_process_details
;
 Higashi,T (1995) Program for absorption correction. 
Rigaku Corporation, Tokyo, Japan.
;
_exptl_crystal_colour colorless
_exptl_crystal_density_diffrn 1.850
_exptl_crystal_density_method 'not measured'
_exptl_crystal_description block
_exptl_crystal_F_000 1848
_exptl_crystal_size_max 0.183
_exptl_crystal_size_mid 0.133
_exptl_crystal_size_min 0.125
_refine_diff_density_max 3.717
_refine_diff_density_min -1.205
_refine_diff_density_rms 0.215
_refine_ls_extinction_method none
_refine_ls_goodness_of_fit_ref 1.649
_refine_ls_hydrogen_treatment mixed
_refine_ls_matrix_type full
_refine_ls_number_parameters 241
_refine_ls_number_reflns 3766
_refine_ls_number_restraints 3
_refine_ls_restrained_S_all 1.648
_refine_ls_R_factor_all 0.0909
_refine_ls_R_factor_gt 0.0741
_refine_ls_shift/su_max 0.000
_refine_ls_shift/su_mean 0.000
_refine_ls_structure_factor_coef Fsqd
_refine_ls_weighting_details 'calc w=1/[\s^2^(Fo^2^)+(0.0833P)^2^+2.3404P] where P=(Fo^2^+2Fc^2^)/3'
_refine_ls_weighting_scheme calc
_refine_ls_wR_factor_gt 0.2113
_refine_ls_wR_factor_ref 0.2179
_reflns_number_gt 2959
_reflns_number_total 3766
_reflns_threshold_expression >2sigma(I)
_cod_data_source_file cg900460k_si_002.cif
_cod_data_source_block Compound-10
_cod_original_sg_symbol_Hall '-C 2yc '
_cod_original_sg_symbol_H-M 'C 2/c '
_cod_database_code 4511125

loop_
_symmetry_equiv_pos_as_xyz
'x, y, z'
'-x, y, -z+1/2'
'x+1/2, y+1/2, z'
'-x+1/2, y+1/2, -z+1/2'
'-x, -y, -z'
'x, -y, z-1/2'
'-x+1/2, -y+1/2, -z'
'x+1/2, -y+1/2, z-1/2'

loop_
_atom_site_label
_atom_site_type_symbol
_atom_site_fract_x
_atom_site_fract_y
_atom_site_fract_z
_atom_site_U_iso_or_equiv
_atom_site_adp_type
_atom_site_occupancy
_atom_site_symmetry_multiplicity
_atom_site_calc_flag
_atom_site_refinement_flags
Cd1 Cd 0.32291(3) 0.04753(4) 0.54474(4) 0.0305(2) Uani 1 1 d .
C1 C 0.4171(4) 0.2457(6) 0.6611(5) 0.0306(16) Uani 1 1 d .
C2 C 0.4604(4) 0.3647(6) 0.7075(5) 0.0271(15) Uani 1 1 d .
C3 C 0.4208(4) 0.4747(6) 0.6643(6) 0.0296(15) Uani 1 1 d .
C4 C 0.3368(5) 0.4804(8) 0.5716(7) 0.0387(19) Uani 1 1 d .
C5 C 0.4609(4) 0.5819(7) 0.7085(6) 0.0354(17) Uani 1 1 d .
H5 H 0.4347 0.6543 0.6819 0.043 Uiso 1 1 calc R
C6 C 0.6545(5) -0.1652(7) 0.8084(6) 0.0397(19) Uani 1 1 d .
H6 H 0.7004 -0.2003 0.8661 0.048 Uiso 1 1 calc R
C7 C 0.5578(5) -0.0489(7) 0.7134(7) 0.043(2) Uani 1 1 d .
H7 H 0.5243 0.0137 0.6931 0.051 Uiso 1 1 calc R
C8 C 0.5463(5) -0.1339(8) 0.6480(7) 0.046(2) Uani 1 1 d .
H8 H 0.5041 -0.1418 0.5758 0.055 Uiso 1 1 calc R
C9 C 0.6248(6) -0.3169(8) 0.6772(7) 0.049(2) Uani 1 1 d .
H9A H 0.6183 -0.3866 0.7048 0.059 Uiso 1 1 calc R
H9B H 0.6772 -0.3158 0.7077 0.059 Uiso 1 1 calc R
C10 C 0.5719(6) -0.3263(9) 0.5583(7) 0.050(2) Uani 1 1 d .
H10A H 0.5726 -0.2520 0.5292 0.060 Uiso 1 1 calc R
H10B H 0.5884 -0.3904 0.5391 0.060 Uiso 1 1 calc R
C11 C 0.4434(6) -0.3580(8) 0.4044(7) 0.048(2) Uani 1 1 d .
H11A H 0.4485 -0.4345 0.3824 0.058 Uiso 1 1 calc R
H11B H 0.4518 -0.2948 0.3738 0.058 Uiso 1 1 calc R
C12 C 0.3645(6) -0.3467(8) 0.3661(7) 0.051(2) Uani 1 1 d .
H12A H 0.3268 -0.3667 0.2912 0.061 Uiso 1 1 calc R
H12B H 0.3592 -0.4034 0.4043 0.061 Uiso 1 1 calc R
C13 C 0.3505(5) -0.1892(8) 0.4580(7) 0.0423(19) Uani 1 1 d .
H13 H 0.3568 -0.2394 0.5071 0.051 Uiso 1 1 calc R
C14 C 0.3338(7) -0.0323(8) 0.3700(9) 0.051(2) Uani 1 1 d .
H14 H 0.3253 0.0467 0.3471 0.061 Uiso 1 1 calc R
C15 C 0.3407(6) -0.1254(8) 0.3259(8) 0.051(2) Uani 1 1 d .
H15 H 0.3397 -0.1229 0.2701 0.061 Uiso 1 1 calc R
N1 N 0.6254(4) -0.0675(6) 0.8139(6) 0.0399(16) Uani 1 1 d .
N2 N 0.6092(4) -0.2065(6) 0.7091(5) 0.0369(15) Uani 1 1 d .
N3 N 0.3410(5) -0.0707(6) 0.4532(6) 0.0416(17) Uani 1 1 d .
N4 N 0.3497(4) -0.2255(6) 0.3819(6) 0.0438(17) Uani 1 1 d .
O1 O 0.4340(3) 0.1761(5) 0.6221(4) 0.0386(13) Uani 1 1 d .
O2 O 0.3662(3) 0.2268(5) 0.6631(5) 0.0402(13) Uani 1 1 d .
O3 O 0.3042(4) 0.4105(6) 0.4966(5) 0.069(2) Uani 1 1 d .
O4 O 0.3003(4) 0.5571(8) 0.5737(8) 0.089(3) Uani 1 1 d .
O5 O 0.4977(4) -0.3494(5) 0.5164(4) 0.0405(13) Uani 1 1 d .
O1W O 0.2700(3) 0.1914(5) 0.4107(5) 0.0403(13) Uani 1 1 d D
H1A H 0.305(3) 0.246(6) 0.454(6) 0.060 Uiso 1 1 d D
H1B H 0.226(2) 0.217(7) 0.388(7) 0.060 Uiso 1 1 d D

loop_
_atom_site_aniso_label
_atom_site_aniso_U_11
_atom_site_aniso_U_22
_atom_site_aniso_U_33
_atom_site_aniso_U_23
_atom_site_aniso_U_13
_atom_site_aniso_U_12
Cd1 0.0240(3) 0.0318(3) 0.0244(3) 0.00101(19) 0.0116(3) 0.00119(19)
C1 0.016(3) 0.031(4) 0.020(3) 0.002(3) 0.002(3) -0.003(3)
C2 0.020(4) 0.030(4) 0.026(3) 0.003(3) 0.013(3) 0.003(3)
C3 0.019(3) 0.029(3) 0.035(4) 0.000(3) 0.016(3) -0.001(3)
C4 0.024(4) 0.044(4) 0.034(4) 0.009(3) 0.014(4) 0.002(3)
C5 0.027(4) 0.026(3) 0.038(4) 0.000(3) 0.016(4) -0.001(3)
C6 0.031(4) 0.035(4) 0.031(4) -0.006(3) 0.012(4) -0.001(3)
C7 0.031(4) 0.039(5) 0.041(5) -0.006(3) 0.016(4) 0.003(3)
C8 0.026(4) 0.046(5) 0.034(4) -0.010(4) 0.007(4) 0.003(3)
C9 0.046(5) 0.046(5) 0.041(5) -0.009(4) 0.023(4) 0.007(4)
C10 0.049(6) 0.054(5) 0.050(5) -0.002(4) 0.034(5) 0.006(4)
C11 0.072(7) 0.037(4) 0.032(4) 0.000(3) 0.033(5) 0.006(4)
C12 0.049(6) 0.039(5) 0.040(5) -0.008(4) 0.020(4) -0.001(4)
C13 0.049(5) 0.042(4) 0.032(4) 0.003(3) 0.026(4) 0.003(4)
C14 0.066(7) 0.041(5) 0.059(6) 0.000(4) 0.048(6) 0.002(4)
C15 0.083(7) 0.041(5) 0.057(6) -0.005(4) 0.058(6) -0.009(4)
N1 0.032(4) 0.040(4) 0.036(4) -0.003(3) 0.018(3) -0.001(3)
N2 0.036(4) 0.036(3) 0.035(3) -0.003(3) 0.022(3) 0.001(3)
N3 0.044(4) 0.044(4) 0.036(4) -0.004(3) 0.026(4) -0.004(3)
N4 0.045(4) 0.033(3) 0.042(4) -0.002(3) 0.025(4) 0.000(3)
O1 0.033(3) 0.037(3) 0.035(3) -0.006(2) 0.018(3) -0.002(2)
O2 0.025(3) 0.033(3) 0.051(3) 0.005(2) 0.021(3) 0.000(2)
O3 0.043(4) 0.033(3) 0.045(4) -0.004(3) -0.006(3) 0.005(3)
O4 0.026(4) 0.116(8) 0.075(6) -0.031(5) 0.013(4) 0.019(4)
O5 0.050(4) 0.039(3) 0.035(3) -0.007(2) 0.029(3) -0.006(3)
O1W 0.031(3) 0.043(3) 0.033(3) 0.002(2) 0.015(3) 0.011(2)

loop_
_atom_type_symbol
_atom_type_description
_atom_type_scat_dispersion_real
_atom_type_scat_dispersion_imag
_atom_type_scat_source
C C 0.0033 0.0016 'International Tables Vol C Tables 4.2.6.8 and 6.1.1.4'
H H 0.0000 0.0000 'International Tables Vol C Tables 4.2.6.8 and 6.1.1.4'
N N 0.0061 0.0033 'International Tables Vol C Tables 4.2.6.8 and 6.1.1.4'
O O 0.0106 0.0060 'International Tables Vol C Tables 4.2.6.8 and 6.1.1.4'
Cd Cd -0.8075 1.2024 'International Tables Vol C Tables 4.2.6.8 and 6.1.1.4'

loop_
_geom_angle_atom_site_label_1
_geom_angle_atom_site_label_2
_geom_angle_atom_site_label_3
_geom_angle
_geom_angle_site_symmetry_1
_geom_angle_site_symmetry_3
N1 Cd1 N3 100.4(3) 2_656 .
N1 Cd1 O1W 171.6(2) 2_656 .
N3 Cd1 O1W 87.6(2) . .
N1 Cd1 O4 95.8(3) 2_656 7_556
N3 Cd1 O4 80.0(3) . 7_556
O1W Cd1 O4 87.9(3) . 7_556
N1 Cd1 O1 98.2(2) 2_656 .
N3 Cd1 O1 94.7(2) . .
O1W Cd1 O1 78.6(2) . .
O4 Cd1 O1 165.7(3) 7_556 .
N1 Cd1 O2 87.9(2) 2_656 .
N3 Cd1 O2 147.2(2) . .
O1W Cd1 O2 84.0(2) . .
O4 Cd1 O2 131.1(2) 7_556 .
O1 Cd1 O2 52.53(18) . .
N1 Cd1 O3 95.5(3) 2_656 7_556
N3 Cd1 O3 128.4(2) . 7_556
O1W Cd1 O3 81.2(2) . 7_556
O4 Cd1 O3 49.6(2) 7_556 7_556
O1 Cd1 O3 131.09(19) . 7_556
O2 Cd1 O3 81.50(19) . 7_556
O2 C1 O1 124.5(7) . .
O2 C1 C2 117.3(7) . .
O1 C1 C2 118.1(7) . .
C2 C2 C3 119.8(4) 2_656 .
C2 C2 C1 120.0(4) 2_656 .
C3 C2 C1 120.2(6) . .
C5 C3 C2 119.5(7) . .
C5 C3 C4 118.3(7) . .
C2 C3 C4 122.2(7) . .
O3 C4 O4 120.4(9) . .
O3 C4 C3 122.2(8) . .
O4 C4 C3 117.4(8) . .
C5 C5 C3 120.7(5) 2_656 .
C5 C5 H5 119.6 2_656 .
C3 C5 H5 119.6 . .
N1 C6 N2 110.9(7) . .
N1 C6 H6 124.5 . .
N2 C6 H6 124.5 . .
C8 C7 N1 110.2(8) . .
C8 C7 H7 124.9 . .
N1 C7 H7 124.9 . .
C7 C8 N2 106.1(7) . .
C7 C8 H8 127.0 . .
N2 C8 H8 127.0 . .
N2 C9 C10 111.0(7) . .
N2 C9 H9A 109.4 . .
C10 C9 H9A 109.4 . .
N2 C9 H9B 109.4 . .
C10 C9 H9B 109.4 . .
H9A C9 H9B 108.0 . .
O5 C10 C9 109.0(8) . .
O5 C10 H10A 109.9 . .
C9 C10 H10A 109.9 . .
O5 C10 H10B 109.9 . .
C9 C10 H10B 109.9 . .
H10A C10 H10B 108.3 . .
O5 C11 C12 108.6(7) . .
O5 C11 H11A 110.0 . .
C12 C11 H11A 110.0 . .
O5 C11 H11B 110.0 . .
C12 C11 H11B 110.0 . .
H11A C11 H11B 108.3 . .
N4 C12 C11 111.9(8) . .
N4 C12 H12A 109.2 . .
C11 C12 H12A 109.2 . .
N4 C12 H12B 109.2 . .
C11 C12 H12B 109.2 . .
H12A C12 H12B 107.9 . .
N3 C13 N4 110.4(7) . .
N3 C13 H13 124.8 . .
N4 C13 H13 124.8 . .
C15 C14 N3 110.5(8) . .
C15 C14 H14 124.7 . .
N3 C14 H14 124.7 . .
C14 C15 N4 105.1(8) . .
C14 C15 H15 127.4 . .
N4 C15 H15 127.4 . .
C6 N1 C7 105.5(7) . .
C6 N1 Cd1 127.8(6) . 2_656
C7 N1 Cd1 126.6(6) . 2_656
C6 N2 C8 107.3(7) . .
C6 N2 C9 124.1(7) . .
C8 N2 C9 128.5(7) . .
C13 N3 C14 105.7(7) . .
C13 N3 Cd1 129.2(6) . .
C14 N3 Cd1 124.5(6) . .
C13 N4 C15 108.1(7) . .
C13 N4 C12 127.1(7) . .
C15 N4 C12 124.4(8) . .
C1 O1 Cd1 92.4(4) . .
C1 O2 Cd1 89.9(5) . .
C4 O3 Cd1 88.6(6) . 7_556
C4 O4 Cd1 96.5(6) . 7_556
C10 O5 C11 113.2(7) . .
Cd1 O1W H1A 94(6) . .
Cd1 O1W H1B 110(7) . .
H1A O1W H1B 108(8) . .

loop_
_geom_bond_atom_site_label_1
_geom_bond_atom_site_label_2
_geom_bond_distance
_geom_bond_site_symmetry_2
Cd1 N1 2.228(7) 2_656
Cd1 N3 2.283(7) .
Cd1 O1W 2.345(6) .
Cd1 O4 2.456(9) 7_556
Cd1 O1 2.459(6) .
Cd1 O2 2.516(6) .
Cd1 O3 2.625(9) 7_556
C1 O2 1.241(10) .
C1 O1 1.247(9) .
C1 C2 1.533(10) .
C2 C2 1.399(13) 2_656
C2 C3 1.415(10) .
C3 C5 1.393(11) .
C3 C4 1.494(11) .
C4 O3 1.228(12) .
C4 O4 1.233(11) .
C5 C5 1.382(15) 2_656
C5 H5 0.9300 .
C6 N1 1.325(11) .
C6 N2 1.333(10) .
C6 H6 0.9300 .
C7 C8 1.341(12) .
C7 N1 1.360(12) .
C7 H7 0.9300 .
C8 N2 1.369(11) .
C8 H8 0.9300 .
C9 N2 1.487(10) .
C9 C10 1.505(12) .
C9 H9A 0.9700 .
C9 H9B 0.9700 .
C10 O5 1.403(11) .
C10 H10A 0.9700 .
C10 H10B 0.9700 .
C11 O5 1.413(10) .
C11 C12 1.513(14) .
C11 H11A 0.9700 .
C11 H11B 0.9700 .
C12 N4 1.465(11) .
C12 H12A 0.9700 .
C12 H12B 0.9700 .
C13 N3 1.335(11) .
C13 N4 1.340(11) .
C13 H13 0.9300 .
C14 C15 1.353(13) .
C14 N3 1.371(12) .
C14 H14 0.9300 .
C15 N4 1.387(11) .
C15 H15 0.9300 .
N1 Cd1 2.228(7) 2_656
O3 Cd1 2.625(9) 7_556
O4 Cd1 2.456(9) 7_556
O1W H1A 0.88(8) .
O1W H1B 0.88(9) .

loop_
_geom_hbond_atom_site_label_D
_geom_hbond_atom_site_label_H
_geom_hbond_atom_site_label_A
_geom_hbond_distance_DH
_geom_hbond_distance_HA
_geom_hbond_distance_DA
_geom_hbond_angle_DHA
_geom_hbond_site_symmetry_A
O1W H1A O3 0.88(8) 1.98(6) 2.679(9) 135(7) .
O1W H1B O2 0.88(9) 1.83(9) 2.710(8) 177(10) 7_556

loop_
_geom_torsion_atom_site_label_1
_geom_torsion_atom_site_label_2
_geom_torsion_atom_site_label_3
_geom_torsion_atom_site_label_4
_geom_torsion
_geom_torsion_site_symmetry_1
_geom_torsion_site_symmetry_4
O2 C1 C2 C2 120.5(9) . 2_656
O1 C1 C2 C2 -61.1(11) . 2_656
O2 C1 C2 C3 -59.9(9) . .
O1 C1 C2 C3 118.5(8) . .
C2 C2 C3 C5 -1.5(13) 2_656 .
C1 C2 C3 C5 178.9(7) . .
C2 C2 C3 C4 178.2(8) 2_656 .
C1 C2 C3 C4 -1.4(11) . .
C5 C3 C4 O3 141.1(10) . .
C2 C3 C4 O3 -38.6(13) . .
C5 C3 C4 O4 -40.3(12) . .
C2 C3 C4 O4 140.0(10) . .
C2 C3 C5 C5 2.3(15) . 2_656
C4 C3 C5 C5 -177.4(10) . 2_656
N1 C7 C8 N2 -1.0(11) . .
N2 C9 C10 O5 -69.5(10) . .
O5 C11 C12 N4 69.0(9) . .
N3 C14 C15 N4 2.2(12) . .
N2 C6 N1 C7 1.5(10) . .
N2 C6 N1 Cd1 -176.5(5) . 2_656
C8 C7 N1 C6 -0.3(11) . .
C8 C7 N1 Cd1 177.7(6) . 2_656
N1 C6 N2 C8 -2.1(10) . .
N1 C6 N2 C9 -178.2(8) . .
C7 C8 N2 C6 1.9(10) . .
C7 C8 N2 C9 177.7(9) . .
C10 C9 N2 C6 -168.9(8) . .
C10 C9 N2 C8 15.9(13) . .
N4 C13 N3 C14 0.2(11) . .
N4 C13 N3 Cd1 172.2(6) . .
C15 C14 N3 C13 -1.5(12) . .
C15 C14 N3 Cd1 -174.1(7) . .
N1 Cd1 N3 C13 23.5(9) 2_656 .
O1W Cd1 N3 C13 -158.9(8) . .
O4 Cd1 N3 C13 -70.6(8) 7_556 .
O1 Cd1 N3 C13 122.8(8) . .
O2 Cd1 N3 C13 126.0(7) . .
O3 Cd1 N3 C13 -82.1(9) 7_556 .
N1 Cd1 N3 C14 -165.8(8) 2_656 .
O1W Cd1 N3 C14 11.8(8) . .
O4 Cd1 N3 C14 100.1(8) 7_556 .
O1 Cd1 N3 C14 -66.5(8) . .
O2 Cd1 N3 C14 -63.3(10) . .
O3 Cd1 N3 C14 88.6(8) 7_556 .
N3 C13 N4 C15 1.2(11) . .
N3 C13 N4 C12 174.7(9) . .
C14 C15 N4 C13 -2.0(11) . .
C14 C15 N4 C12 -175.7(9) . .
C11 C12 N4 C13 -103.1(11) . .
C11 C12 N4 C15 69.4(11) . .
O2 C1 O1 Cd1 8.8(7) . .
C2 C1 O1 Cd1 -169.5(5) . .
N1 Cd1 O1 C1 -85.5(5) 2_656 .
N3 Cd1 O1 C1 173.3(4) . .
O1W Cd1 O1 C1 86.7(4) . .
O4 Cd1 O1 C1 105.6(9) 7_556 .
O2 Cd1 O1 C1 -4.5(4) . .
O3 Cd1 O1 C1 19.2(5) 7_556 .
O1 C1 O2 Cd1 -8.6(7) . .
C2 C1 O2 Cd1 169.7(5) . .
N1 Cd1 O2 C1 106.5(5) 2_656 .
N3 Cd1 O2 C1 0.5(7) . .
O1W Cd1 O2 C1 -75.7(4) . .
O4 Cd1 O2 C1 -157.6(5) 7_556 .
O1 Cd1 O2 C1 4.5(4) . .
O3 Cd1 O2 C1 -157.6(4) 7_556 .
O4 C4 O3 Cd1 -22.0(10) . 7_556
C3 C4 O3 Cd1 156.6(7) . 7_556
O3 C4 O4 Cd1 23.7(11) . 7_556
C3 C4 O4 Cd1 -154.9(6) . 7_556
C9 C10 O5 C11 179.2(7) . .
C12 C11 O5 C10 -163.7(7) . .
